data_2203643
loop_
_publ_author_name
'Dmitry V. Albov'
'Victor B. Rybakov'
'Eugene V. Babaev'
'Leonid A. Aslanov'

_publ_section_title
;
 1,4-Dimethyl-1,5,6,7-tetrahydro-2<i>H</i>-cyclopenta[<i>b</i>]pyridin-2-one
;
_journal_issue 5
_journal_name_full 'Acta Crystallographica Section E'
_journal_page_first o922
_journal_page_last o923
_journal_paper_doi 10.1107/S1600536804010025
_journal_volume 60
_journal_year 2004
_chemical_formula_iupac 'C10 H13 N O'
_chemical_formula_moiety 'C10 H13 N O'
_chemical_formula_sum 'C10 H13 N O'
_chemical_formula_weight 163.21
_chemical_melting_point 383
_chemical_name_systematic
;
1,4-dimethyl-1,5,6,7-tetrahydro-2H-cyclopenta[b]pyridin-2-one
;
_space_group_IT_number 14
_symmetry_cell_setting monoclinic
_symmetry_space_group_name_Hall '-P 2ybc'
_symmetry_space_group_name_H-M 'P 1 21/c 1'
_atom_sites_solution_hydrogens geom
_atom_sites_solution_primary direct
_atom_sites_solution_secondary difmap
_audit_creation_method SHELXL-97
_cell_angle_alpha 90.00
_cell_angle_beta 121.233(11)
_cell_angle_gamma 90.00
_cell_formula_units_Z 4
_cell_length_a 9.7125(15)
_cell_length_b 6.8262(16)
_cell_length_c 15.285(3)
_cell_measurement_reflns_used 25
_cell_measurement_temperature 293(2)
_cell_measurement_theta_max 33
_cell_measurement_theta_min 30
_cell_volume 866.5(3)
_computing_cell_refinement 'CAD-4 EXPRESS (Enraf--Nonius, 1994)'
_computing_data_collection 'CAD-4 EXPRESS'
_computing_data_reduction 'XCAD4 (Harms & Wocadlo, 1995)'
_computing_molecular_graphics
;
ORTEP-3 for Windows (Farrugia, 1997)
;
_computing_publication_material 'WinGX (Farrugia, 1999)'
_computing_structure_refinement 'SHELXL97 (Sheldrick, 1997)'
_computing_structure_solution 'SHELXS97 (Sheldrick, 1997)'
_diffrn_ambient_temperature 293(2)
_diffrn_measured_fraction_theta_full 0.975
_diffrn_measured_fraction_theta_max 0.975
_diffrn_measurement_device '\k-geometry diffractometer'
_diffrn_measurement_device_type 'Enraf--Nonius CAD-4'
_diffrn_measurement_method 'non-profiled \w'
_diffrn_radiation_monochromator graphite
_diffrn_radiation_source 'fine-focus sealed tube'
_diffrn_radiation_type CuK\a
_diffrn_radiation_wavelength 1.5418
_diffrn_reflns_av_R_equivalents 0.0007
_diffrn_reflns_av_sigmaI/netI 0.0234
_diffrn_reflns_limit_h_max 10
_diffrn_reflns_limit_h_min -12
_diffrn_reflns_limit_k_max 8
_diffrn_reflns_limit_k_min 0
_diffrn_reflns_limit_l_max 16
_diffrn_reflns_limit_l_min 0
_diffrn_reflns_number 1740
_diffrn_reflns_theta_full 74.89
_diffrn_reflns_theta_max 74.89
_diffrn_reflns_theta_min 5.33
_diffrn_standards_decay_% 2
_diffrn_standards_interval_count 200
_diffrn_standards_interval_time 60
_diffrn_standards_number 1
_exptl_absorpt_coefficient_mu 0.639
_exptl_absorpt_correction_type none
_exptl_crystal_colour colourless
_exptl_crystal_density_diffrn 1.251
_exptl_crystal_density_method 'not measured'
_exptl_crystal_description prism
_exptl_crystal_F_000 352
_exptl_crystal_size_max 0.43
_exptl_crystal_size_mid 0.40
_exptl_crystal_size_min 0.36
_refine_diff_density_max 0.181
_refine_diff_density_min -0.158
_refine_ls_extinction_method none
_refine_ls_goodness_of_fit_ref 0.870
_refine_ls_hydrogen_treatment constr
_refine_ls_matrix_type full
_refine_ls_number_parameters 111
_refine_ls_number_reflns 1740
_refine_ls_number_restraints 3
_refine_ls_restrained_S_all 0.879
_refine_ls_R_factor_all 0.0471
_refine_ls_R_factor_gt 0.0448
_refine_ls_shift/su_max 0.000
_refine_ls_shift/su_mean 0.000
_refine_ls_structure_factor_coef Fsqd
_refine_ls_weighting_details 'calc w = 1/[\s^2^(Fo^2^)+(0.0733P)^2^] where P = (Fo^2^+2Fc^2^)/3'
_refine_ls_weighting_scheme calc
_refine_ls_wR_factor_gt 0.1030
_refine_ls_wR_factor_ref 0.1033
_reflns_number_gt 1183
_reflns_number_total 1740
_reflns_threshold_expression I>2\s(I)
_cod_data_source_file na6323.cif
_cod_data_source_block 2
_cod_original_sg_symbol_H-M 'P 21/c'
_cod_database_code 2203643

loop_
_symmetry_equiv_pos_as_xyz
'x, y, z'
'-x, y+1/2, -z+1/2'
'-x, -y, -z'
'x, -y-1/2, z-1/2'

loop_
_atom_site_label
_atom_site_fract_x
_atom_site_fract_y
_atom_site_fract_z
_atom_site_U_iso_or_equiv
_atom_site_adp_type
_atom_site_calc_flag
_atom_site_refinement_flags
_atom_site_occupancy
_atom_site_type_symbol
N1 0.69836(12) 0.94894(16) 0.22243(8) 0.0464(3) Uani d U 1 N
C2 0.77458(16) 0.7657(2) 0.25108(9) 0.0505(3) Uani d U 1 C
O2 0.76782(14) 0.66679(17) 0.31733(8) 0.0735(4) Uani d . 1 O
C3 0.85733(15) 0.7086(2) 0.20056(9) 0.0493(3) Uani d U 1 C
H3 0.9128 0.5903 0.2192 0.059 Uiso calc R 1 H
C4 0.85993(14) 0.81668(19) 0.12692(9) 0.0444(3) Uani d U 1 C
C5 0.77345(15) 0.99668(18) 0.09830(9) 0.0430(3) Uani d . 1 C
C6 0.75942(18) 1.1479(2) 0.02242(11) 0.0578(4) Uani d . 1 C
H6A 0.7213 1.0895 -0.0442 0.069 Uiso calc R 1 H
H6B 0.8621 1.2112 0.0455 0.069 Uiso calc R 1 H
C7 0.63584(19) 1.2939(2) 0.01846(11) 0.0588(4) Uani d . 1 C
H7A 0.6735 1.4271 0.0225 0.071 Uiso calc R 1 H
H7B 0.5336 1.2792 -0.0452 0.071 Uiso calc R 1 H
C8 0.61549(18) 1.2512(2) 0.10903(11) 0.0563(4) Uani d . 1 C
H8A 0.6674 1.3508 0.1616 0.068 Uiso calc R 1 H
H8B 0.5026 1.2436 0.0877 0.068 Uiso calc R 1 H
C9 0.69713(14) 1.05589(17) 0.14644(9) 0.0419(3) Uani d . 1 C
C10 0.95316(19) 0.7562(2) 0.07853(12) 0.0632(4) Uani d U 1 C
H10A 1.0449 0.8404 0.1020 0.095 Uiso calc R 1 H
H10B 0.8857 0.7661 0.0055 0.095 Uiso calc R 1 H
H10C 0.9888 0.6233 0.0970 0.095 Uiso calc R 1 H
C11 0.6208(2) 1.0223(3) 0.27586(13) 0.0658(4) Uani d U 1 C
H11A 0.6550 1.1544 0.2978 0.099 Uiso calc R 1 H
H11B 0.6502 0.9413 0.3344 0.099 Uiso calc R 1 H
H11C 0.5060 1.0194 0.2306 0.099 Uiso calc R 1 H

loop_
_atom_site_aniso_label
_atom_site_aniso_U_11
_atom_site_aniso_U_22
_atom_site_aniso_U_33
_atom_site_aniso_U_12
_atom_site_aniso_U_13
_atom_site_aniso_U_23
N1 0.0476(6) 0.0512(6) 0.0421(6) -0.0042(5) 0.0245(5) -0.0032(5)
C2 0.0476(7) 0.0545(8) 0.0420(7) -0.0037(6) 0.0181(5) 0.0048(6)
O2 0.0823(8) 0.0787(8) 0.0630(7) 0.0045(6) 0.0402(6) 0.0234(6)
C3 0.0464(7) 0.0478(7) 0.0454(7) 0.0041(6) 0.0179(5) 0.0028(6)
C4 0.0399(6) 0.0486(7) 0.0406(6) -0.0027(5) 0.0180(5) -0.0053(5)
C5 0.0446(6) 0.0437(7) 0.0395(6) -0.0036(5) 0.0210(5) -0.0005(5)
C6 0.0663(9) 0.0566(8) 0.0561(8) -0.0016(7) 0.0358(7) 0.0068(6)
C7 0.0643(8) 0.0476(7) 0.0575(8) -0.0005(6) 0.0266(7) 0.0052(6)
C8 0.0588(8) 0.0437(8) 0.0663(9) 0.0022(6) 0.0324(7) -0.0012(6)
C9 0.0428(6) 0.0399(6) 0.0419(6) -0.0055(5) 0.0212(5) -0.0034(5)
C10 0.0614(8) 0.0692(10) 0.0660(9) 0.0078(8) 0.0379(7) -0.0040(8)
C11 0.0720(10) 0.0743(11) 0.0667(9) -0.0005(8) 0.0470(8) -0.0029(8)

loop_
_atom_type_symbol
_atom_type_description
_atom_type_scat_dispersion_real
_atom_type_scat_dispersion_imag
_atom_type_scat_source
C C 0.0181 0.0091 'International Tables Vol C Tables 4.2.6.8 and 6.1.1.4'
H H 0.0000 0.0000 'International Tables Vol C Tables 4.2.6.8 and 6.1.1.4'
N N 0.0311 0.0180 'International Tables Vol C Tables 4.2.6.8 and 6.1.1.4'
O O 0.0492 0.0322 'International Tables Vol C Tables 4.2.6.8 and 6.1.1.4'

loop_
_geom_angle_atom_site_label_1
_geom_angle_atom_site_label_2
_geom_angle_atom_site_label_3
_geom_angle
_geom_angle_publ_flag
C9 N1 C2 120.81(10) y
C9 N1 C11 120.91(12) y
C2 N1 C11 118.28(11) y
O2 C2 N1 119.67(13) y
O2 C2 C3 124.94(14) y
N1 C2 C3 115.38(11) y
C4 C3 C2 123.92(13) y
C4 C3 H3 118.0 n
C2 C3 H3 118.0 n
C3 C4 C5 117.55(12) y
C3 C4 C10 122.49(13) y
C5 C4 C10 119.93(12) y
C9 C5 C4 119.64(11) y
C9 C5 C6 111.04(12) y
C4 C5 C6 129.21(12) y
C5 C6 C7 103.41(11) y
C5 C6 H6A 111.1 n
C7 C6 H6A 111.1 n
C5 C6 H6B 111.1 n
C7 C6 H6B 111.1 n
H6A C6 H6B 109.0 n
C8 C7 C6 107.84(12) y
C8 C7 H7A 110.1 n
C6 C7 H7A 110.1 n
C8 C7 H7B 110.1 n
C6 C7 H7B 110.1 n
H7A C7 H7B 108.5 n
C9 C8 C7 102.93(11) y
C9 C8 H8A 111.2 n
C7 C8 H8A 111.2 n
C9 C8 H8B 111.2 n
C7 C8 H8B 111.2 n
H8A C8 H8B 109.1 n
C5 C9 N1 122.57(12) y
C5 C9 C8 112.87(11) y
N1 C9 C8 124.55(11) y
C4 C10 H10A 109.5 n
C4 C10 H10B 109.5 n
H10A C10 H10B 109.5 n
C4 C10 H10C 109.5 n
H10A C10 H10C 109.5 n
H10B C10 H10C 109.5 n
N1 C11 H11A 109.5 n
N1 C11 H11B 109.5 n
H11A C11 H11B 109.5 n
N1 C11 H11C 109.5 n
H11A C11 H11C 109.5 n
H11B C11 H11C 109.5 n

loop_
_geom_bond_atom_site_label_1
_geom_bond_atom_site_label_2
_geom_bond_distance
_geom_bond_publ_flag
N1 C9 1.3666(16) y
N1 C2 1.4027(18) y
N1 C11 1.4574(17) y
C2 O2 1.2469(16) y
C2 C3 1.427(2) y
C3 C4 1.3568(19) y
C3 H3 0.9300 n
C4 C5 1.4232(18) y
C4 C10 1.4940(19) y
C5 C9 1.3490(17) y
C5 C6 1.5052(18) y
C6 C7 1.537(2) y
C6 H6A 0.9700 n
C6 H6B 0.9700 n
C7 C8 1.525(2) y
C7 H7A 0.9700 n
C7 H7B 0.9700 n
C8 C9 1.5044(18) y
C8 H8A 0.9700 n
C8 H8B 0.9700 n
C10 H10A 0.9600 n
C10 H10B 0.9600 n
C10 H10C 0.9600 n
C11 H11A 0.9600 n
C11 H11B 0.9600 n
C11 H11C 0.9600 n

loop_
_cod_related_entry_id
_cod_related_entry_database
_cod_related_entry_code
1 ChemSpider 4415575
